data_7219931
loop_
_publ_author_name
'Wang, Shuang'
'Forsyth, Craig'
'Langford, Steven J.'

_publ_section_title
;
 Supramolecular materials with robust and tunable channels constructed
 from tin(iv)porphyrin phenolates
;
_journal_issue 16
_journal_name_full CrystEngComm
_journal_page_first 3060
_journal_paper_doi 10.1039/C5CE00198F
_journal_volume 17
_journal_year 2015
_chemical_formula_moiety 'C64 H54 N4 O2 Sn'
_chemical_formula_sum 'C64 H54 N4 O2 Sn'
_chemical_formula_weight 1029.80
_chemical_name_systematic
; 
 ? 
;
_space_group_IT_number 148
_symmetry_cell_setting trigonal
_symmetry_space_group_name_Hall '-R 3'
_symmetry_space_group_name_H-M 'R -3 :H'
_atom_sites_solution_hydrogens geom
_atom_sites_solution_primary direct
_atom_sites_solution_secondary difmap
_audit_creation_method SHELXL-97
_audit_update_record
;
2015-01-14 deposited with the CCDC.
2015-03-17 downloaded from the CCDC.
;
_cell_angle_alpha 90.00
_cell_angle_beta 90.00
_cell_angle_gamma 120.00
_cell_formula_units_Z 9
_cell_length_a 37.419(5)
_cell_length_b 37.419(5)
_cell_length_c 10.7471(11)
_cell_measurement_reflns_used 2167
_cell_measurement_temperature 123(2)
_cell_measurement_theta_max 23.03
_cell_measurement_theta_min 2.27
_cell_volume 13032(3)
_computing_cell_refinement 'Bruker APEX2'
_computing_data_collection 'Bruker APEX2'
_computing_data_reduction 'Bruker APEX2'
_computing_molecular_graphics 'Bruker SHELXTL'
_computing_publication_material 'Bruker SHELXTL'
_computing_structure_refinement 'SHELXL-97 (Sheldrick, 1997)'
_computing_structure_solution 'SHELXS-97 (Sheldrick, 1990)'
_diffrn_ambient_temperature 123(2)
_diffrn_measured_fraction_theta_full 0.974
_diffrn_measured_fraction_theta_max 0.929
_diffrn_measurement_device_type 'Bruker KAPPA APEX II CCD area-detector'
_diffrn_measurement_method 'phi and omega scans'
_diffrn_radiation_monochromator graphite
_diffrn_radiation_source 'fine-focus sealed tube'
_diffrn_radiation_type MoK\a
_diffrn_radiation_wavelength 0.71073
_diffrn_reflns_av_R_equivalents 0.0991
_diffrn_reflns_av_sigmaI/netI 0.1522
_diffrn_reflns_limit_h_max 51
_diffrn_reflns_limit_h_min -51
_diffrn_reflns_limit_k_max 50
_diffrn_reflns_limit_k_min -24
_diffrn_reflns_limit_l_max 8
_diffrn_reflns_limit_l_min -15
_diffrn_reflns_number 24056
_diffrn_reflns_theta_full 27.50
_diffrn_reflns_theta_max 29.92
_diffrn_reflns_theta_min 1.09
_diffrn_standards_interval_time 0
_diffrn_standards_number 0
_exptl_absorpt_coefficient_mu 0.485
_exptl_absorpt_correction_T_max 0.7460
_exptl_absorpt_correction_T_min 0.6366
_exptl_absorpt_correction_type multi-scan
_exptl_absorpt_process_details 'SADABS (Sheldrick, 1996)'
_exptl_crystal_colour purple
_exptl_crystal_density_diffrn 1.181
_exptl_crystal_density_method 'not measured'
_exptl_crystal_description needle
_exptl_crystal_F_000 4788
_exptl_crystal_size_max 0.2
_exptl_crystal_size_mid 0.2
_exptl_crystal_size_min 0.2
_platon_squeeze_details
;
;
_refine_diff_density_max 2.835
_refine_diff_density_min -1.702
_refine_diff_density_rms 0.288
_refine_ls_extinction_method none
_refine_ls_goodness_of_fit_ref 0.967
_refine_ls_hydrogen_treatment constr
_refine_ls_matrix_type full
_refine_ls_number_parameters 326
_refine_ls_number_reflns 7803
_refine_ls_number_restraints 0
_refine_ls_restrained_S_all 0.967
_refine_ls_R_factor_all 0.1501
_refine_ls_R_factor_gt 0.0562
_refine_ls_shift/su_max 0.000
_refine_ls_shift/su_mean 0.000
_refine_ls_structure_factor_coef Fsqd
_refine_ls_weighting_details 'calc w=1/[\s^2^(Fo^2^)+(0.1000P)^2^+0.0000P] where P=(Fo^2^+2Fc^2^)/3'
_refine_ls_weighting_scheme calc
_refine_ls_wR_factor_gt 0.1287
_refine_ls_wR_factor_ref 0.2029
_reflns_number_gt 4073
_reflns_number_total 7803
_reflns_threshold_expression >2sigma(I)
_cod_data_source_file c5ce00198f2.cif
_cod_data_source_block d:\doctor\data\xrd\2_5-me~1\2_5dim~1\ws050204
_cod_depositor_comments 'Adding full bibliography for 7219931--7219933.cif.'
_cod_original_sg_symbol_H-M R-3
_cod_database_code 7219931

loop_
_symmetry_equiv_pos_as_xyz
'x, y, z'
'-y, x-y, z'
'-x+y, -x, z'
'x+2/3, y+1/3, z+1/3'
'-y+2/3, x-y+1/3, z+1/3'
'-x+y+2/3, -x+1/3, z+1/3'
'x+1/3, y+2/3, z+2/3'
'-y+1/3, x-y+2/3, z+2/3'
'-x+y+1/3, -x+2/3, z+2/3'
'-x, -y, -z'
'y, -x+y, -z'
'x-y, x, -z'
'-x+2/3, -y+1/3, -z+1/3'
'y+2/3, -x+y+1/3, -z+1/3'
'x-y+2/3, x+1/3, -z+1/3'
'-x+1/3, -y+2/3, -z+2/3'
'y+1/3, -x+y+2/3, -z+2/3'
'x-y+1/3, x+2/3, -z+2/3'

loop_
_atom_site_label
_atom_site_type_symbol
_atom_site_fract_x
_atom_site_fract_y
_atom_site_fract_z
_atom_site_U_iso_or_equiv
_atom_site_adp_type
_atom_site_occupancy
_atom_site_symmetry_multiplicity
_atom_site_calc_flag
_atom_site_refinement_flags
Sn1 Sn 0.5000 0.0000 0.5000 0.02001(15) Uani 1 2 d S
O1 O 0.53214(10) 0.04133(10) 0.3606(3) 0.0245(7) Uani 1 1 d .
N2 N 0.44342(12) -0.01537(12) 0.4140(3) 0.0223(8) Uani 1 1 d .
N3 N 0.49606(12) 0.04506(12) 0.6049(3) 0.0215(8) Uani 1 1 d .
C4 C 0.41283(15) -0.10153(15) 0.1767(4) 0.0247(11) Uani 1 1 d .
C5 C 0.43047(14) 0.03618(14) 0.5174(4) 0.0216(10) Uani 1 1 d .
C6 C 0.42480(14) -0.04479(14) 0.3220(4) 0.0198(10) Uani 1 1 d .
C7 C 0.52524(15) 0.07125(14) 0.6885(4) 0.0234(10) Uani 1 1 d .
C8 C 0.42061(14) 0.00348(14) 0.4341(4) 0.0213(10) Uani 1 1 d .
C9 C 0.40196(14) 0.05322(14) 0.5263(4) 0.0224(10) Uani 1 1 d .
C10 C 0.51244(15) 0.09962(14) 0.7317(4) 0.0265(11) Uani 1 1 d .
H10 H 0.5269 0.1213 0.7899 0.032 Uiso 1 1 calc R
C11 C 0.43881(14) -0.07081(15) 0.2744(4) 0.0238(10) Uani 1 1 d .
C12 C 0.47655(15) 0.09021(15) 0.6756(4) 0.0271(11) Uani 1 1 d .
H12 H 0.4612 0.1039 0.6873 0.032 Uiso 1 1 calc R
C13 C 0.37561(15) 0.04413(16) 0.6264(5) 0.0303(12) Uani 1 1 d .
H13 H 0.3737 0.0248 0.6869 0.036 Uiso 1 1 calc R
C14 C 0.38798(14) -0.04424(15) 0.2846(4) 0.0256(11) Uani 1 1 d .
H14 H 0.3688 -0.0615 0.2232 0.031 Uiso 1 1 calc R
C15 C 0.52876(16) 0.07383(16) 0.3223(4) 0.0291(11) Uani 1 1 d .
C16 C 0.37924(17) 0.09929(16) 0.4521(4) 0.0314(12) Uani 1 1 d .
H16 H 0.3805 0.1181 0.3906 0.038 Uiso 1 1 calc R
C17 C 0.40281(16) 0.08074(16) 0.4378(4) 0.0293(11) Uani 1 1 d .
H17 H 0.4199 0.0868 0.3665 0.035 Uiso 1 1 calc R
C18 C 0.38551(15) -0.01503(15) 0.3519(4) 0.0268(11) Uani 1 1 d .
H18 H 0.3644 -0.0080 0.3460 0.032 Uiso 1 1 calc R
C19 C 0.32935(17) 0.11256(17) 0.5731(5) 0.0365(13) Uani 1 1 d .
H19A H 0.3003 0.0935 0.5538 0.055 Uiso 1 1 calc R
H19B H 0.3400 0.1366 0.5180 0.055 Uiso 1 1 calc R
H19C H 0.3319 0.1216 0.6599 0.055 Uiso 1 1 calc R
C20 C 0.35369(15) 0.09110(15) 0.5546(4) 0.0268(11) Uani 1 1 d .
C21 C 0.35196(15) 0.06278(16) 0.6399(5) 0.0289(11) Uani 1 1 d .
H21 H 0.3341 0.0559 0.7097 0.035 Uiso 1 1 calc R
C22 C 0.49276(17) 0.10039(18) 0.1985(5) 0.0358(13) Uani 1 1 d .
C23 C 0.46564(14) 0.05557(14) 0.5947(4) 0.0231(10) Uani 1 1 d .
C24 C 0.55887(17) 0.11442(17) 0.3553(5) 0.0356(13) Uani 1 1 d .
C25 C 0.36696(18) -0.15961(19) -0.0074(5) 0.0391(14) Uani 1 1 d .
C26 C 0.49670(16) 0.06770(16) 0.2422(4) 0.0316(12) Uani 1 1 d .
H26 H 0.4771 0.0404 0.2173 0.038 Uiso 1 1 calc R
C27 C 0.42462(18) -0.09497(17) 0.0528(5) 0.0389(14) Uani 1 1 d .
H27 H 0.4489 -0.0703 0.0295 0.047 Uiso 1 1 calc R
C28 C 0.55403(18) 0.14686(18) 0.3100(5) 0.0421(14) Uani 1 1 d .
H28 H 0.5737 0.1744 0.3325 0.050 Uiso 1 1 calc R
C29 C 0.35478(17) -0.16687(19) 0.1164(5) 0.0454(15) Uani 1 1 d .
H29 H 0.3307 -0.1918 0.1392 0.055 Uiso 1 1 calc R
C30 C 0.52172(18) 0.14004(17) 0.2342(5) 0.0411(14) Uani 1 1 d .
H30 H 0.5192 0.1627 0.2059 0.049 Uiso 1 1 calc R
C31 C 0.59603(17) 0.12236(18) 0.4307(5) 0.0445(15) Uani 1 1 d .
H31A H 0.5897 0.0976 0.4789 0.067 Uiso 1 1 calc R
H31B H 0.6034 0.1455 0.4875 0.067 Uiso 1 1 calc R
H31C H 0.6192 0.1291 0.3748 0.067 Uiso 1 1 calc R
C1 C 0.37754(16) -0.13785(17) 0.2076(5) 0.0348(13) Uani 1 1 d .
H1 H 0.3687 -0.1431 0.2918 0.042 Uiso 1 1 calc R
C2 C 0.4016(2) -0.12363(19) -0.0376(5) 0.0467(16) Uani 1 1 d .
H2 H 0.4102 -0.1181 -0.1220 0.056 Uiso 1 1 calc R
C3 C 0.4577(2) 0.0930(2) 0.1121(5) 0.0535(17) Uani 1 1 d .
H3A H 0.4663 0.0938 0.0256 0.080 Uiso 1 1 calc R
H3B H 0.4504 0.1144 0.1252 0.080 Uiso 1 1 calc R
H3C H 0.4337 0.0659 0.1298 0.080 Uiso 1 1 calc R
C32 C 0.3412(2) -0.1909(2) -0.1073(6) 0.063(2) Uani 1 1 d .
H32A H 0.3291 -0.1789 -0.1625 0.095 Uiso 1 1 calc R
H32B H 0.3190 -0.2157 -0.0678 0.095 Uiso 1 1 calc R
H32C H 0.3588 -0.1982 -0.1559 0.095 Uiso 1 1 calc R

loop_
_atom_site_aniso_label
_atom_site_aniso_U_11
_atom_site_aniso_U_22
_atom_site_aniso_U_33
_atom_site_aniso_U_23
_atom_site_aniso_U_13
_atom_site_aniso_U_12
Sn1 0.0183(3) 0.0203(3) 0.0233(3) -0.00035(18) 0.00047(18) 0.0111(2)
O1 0.0244(18) 0.0247(18) 0.0265(17) 0.0038(14) 0.0041(14) 0.0140(15)
N2 0.023(2) 0.021(2) 0.025(2) -0.0004(16) 0.0001(16) 0.0115(18)
N3 0.022(2) 0.022(2) 0.022(2) -0.0039(16) -0.0023(16) 0.0126(18)
C4 0.026(3) 0.026(3) 0.027(3) -0.003(2) 0.000(2) 0.017(2)
C5 0.022(2) 0.025(3) 0.023(2) 0.0039(19) 0.0027(19) 0.016(2)
C6 0.021(2) 0.020(2) 0.018(2) 0.0029(18) 0.0003(18) 0.009(2)
C7 0.025(3) 0.020(2) 0.026(3) -0.0023(19) 0.000(2) 0.012(2)
C8 0.021(2) 0.020(2) 0.025(2) 0.0042(19) 0.0020(19) 0.012(2)
C9 0.022(2) 0.020(2) 0.027(3) -0.0015(19) -0.004(2) 0.012(2)
C10 0.028(3) 0.020(2) 0.033(3) -0.004(2) 0.000(2) 0.013(2)
C11 0.021(2) 0.025(3) 0.023(2) 0.005(2) 0.0025(19) 0.009(2)
C12 0.028(3) 0.022(3) 0.034(3) -0.003(2) -0.002(2) 0.015(2)
C13 0.026(3) 0.035(3) 0.035(3) 0.009(2) 0.004(2) 0.019(2)
C14 0.022(3) 0.031(3) 0.025(3) -0.001(2) -0.003(2) 0.014(2)
C15 0.032(3) 0.032(3) 0.028(3) 0.003(2) 0.007(2) 0.019(2)
C16 0.045(3) 0.030(3) 0.030(3) 0.005(2) 0.001(2) 0.026(3)
C17 0.037(3) 0.034(3) 0.025(3) 0.004(2) 0.006(2) 0.024(3)
C18 0.026(3) 0.025(3) 0.033(3) 0.001(2) -0.002(2) 0.015(2)
C19 0.040(3) 0.043(3) 0.041(3) -0.001(3) -0.004(2) 0.032(3)
C20 0.029(3) 0.030(3) 0.028(3) -0.005(2) -0.004(2) 0.020(2)
C21 0.027(3) 0.033(3) 0.034(3) -0.002(2) 0.001(2) 0.021(2)
C22 0.036(3) 0.039(3) 0.036(3) -0.001(2) -0.002(2) 0.022(3)
C23 0.023(2) 0.021(2) 0.029(3) 0.005(2) 0.003(2) 0.014(2)
C24 0.036(3) 0.032(3) 0.037(3) -0.001(2) 0.009(2) 0.015(3)
C25 0.043(4) 0.050(4) 0.035(3) -0.015(3) -0.010(3) 0.031(3)
C26 0.034(3) 0.030(3) 0.033(3) 0.001(2) 0.000(2) 0.017(2)
C27 0.047(4) 0.034(3) 0.028(3) -0.002(2) 0.004(3) 0.015(3)
C28 0.041(4) 0.035(3) 0.046(3) 0.003(3) 0.006(3) 0.016(3)
C29 0.026(3) 0.044(4) 0.054(4) -0.017(3) -0.008(3) 0.008(3)
C30 0.047(4) 0.032(3) 0.047(3) 0.007(3) 0.001(3) 0.023(3)
C31 0.038(3) 0.040(4) 0.039(3) 0.000(3) -0.008(3) 0.007(3)
C1 0.027(3) 0.042(3) 0.032(3) -0.002(2) 0.001(2) 0.015(3)
C2 0.060(4) 0.051(4) 0.028(3) -0.010(3) -0.001(3) 0.027(3)
C3 0.059(4) 0.058(4) 0.054(4) 0.003(3) -0.012(3) 0.037(4)
C32 0.059(5) 0.081(5) 0.055(4) -0.041(4) -0.027(3) 0.039(4)

loop_
_atom_type_symbol
_atom_type_description
_atom_type_scat_dispersion_real
_atom_type_scat_dispersion_imag
_atom_type_scat_source
C C 0.0033 0.0016 'International Tables Vol C Tables 4.2.6.8 and 6.1.1.4'
H H 0.0000 0.0000 'International Tables Vol C Tables 4.2.6.8 and 6.1.1.4'
N N 0.0061 0.0033 'International Tables Vol C Tables 4.2.6.8 and 6.1.1.4'
O O 0.0106 0.0060 'International Tables Vol C Tables 4.2.6.8 and 6.1.1.4'
Sn Sn -0.6537 1.4246 'International Tables Vol C Tables 4.2.6.8 and 6.1.1.4'

loop_
_geom_angle_atom_site_label_1
_geom_angle_atom_site_label_2
_geom_angle_atom_site_label_3
_geom_angle
_geom_angle_site_symmetry_1
_geom_angle_site_symmetry_3
O1 Sn1 O1 180.0(3) . 10_656
O1 Sn1 N3 92.13(13) . .
O1 Sn1 N3 87.87(13) 10_656 .
O1 Sn1 N3 87.87(13) . 10_656
O1 Sn1 N3 92.13(13) 10_656 10_656
N3 Sn1 N3 180.00(18) . 10_656
O1 Sn1 N2 90.88(13) . .
O1 Sn1 N2 89.11(13) 10_656 .
N3 Sn1 N2 89.46(14) . .
N3 Sn1 N2 90.54(14) 10_656 .
O1 Sn1 N2 89.12(13) . 10_656
O1 Sn1 N2 90.88(13) 10_656 10_656
N3 Sn1 N2 90.54(14) . 10_656
N3 Sn1 N2 89.46(14) 10_656 10_656
N2 Sn1 N2 180.0(2) . 10_656
C15 O1 Sn1 128.2(3) . .
C8 N2 C6 109.1(4) . .
C8 N2 Sn1 126.1(3) . .
C6 N2 Sn1 124.7(3) . .
C7 N3 C23 108.8(4) . .
C7 N3 Sn1 125.1(3) . .
C23 N3 Sn1 125.9(3) . .
C1 C4 C27 117.9(5) . .
C1 C4 C11 121.4(4) . .
C27 C4 C11 120.7(5) . .
C8 C5 C23 126.3(4) . .
C8 C5 C9 118.6(4) . .
C23 C5 C9 115.1(4) . .
N2 C6 C11 126.6(4) . .
N2 C6 C14 107.0(4) . .
C11 C6 C14 126.4(4) . .
N3 C7 C11 126.8(4) . 10_656
N3 C7 C10 107.3(4) . .
C11 C7 C10 125.9(4) 10_656 .
N2 C8 C5 126.0(4) . .
N2 C8 C18 108.0(4) . .
C5 C8 C18 126.0(4) . .
C13 C9 C17 117.6(4) . .
C13 C9 C5 121.2(4) . .
C17 C9 C5 121.1(4) . .
C12 C10 C7 108.5(4) . .
C12 C10 H10 125.7 . .
C7 C10 H10 125.7 . .
C7 C11 C6 126.2(4) 10_656 .
C7 C11 C4 116.4(4) 10_656 .
C6 C11 C4 117.4(4) . .
C10 C12 C23 107.6(4) . .
C10 C12 H12 126.2 . .
C23 C12 H12 126.2 . .
C21 C13 C9 121.1(5) . .
C21 C13 H13 119.5 . .
C9 C13 H13 119.5 . .
C18 C14 C6 108.3(4) . .
C18 C14 H14 125.9 . .
C6 C14 H14 125.9 . .
O1 C15 C26 120.0(5) . .
O1 C15 C24 120.6(5) . .
C26 C15 C24 119.3(5) . .
C17 C16 C20 121.4(5) . .
C17 C16 H16 119.3 . .
C20 C16 H16 119.3 . .
C16 C17 C9 120.9(5) . .
C16 C17 H17 119.5 . .
C9 C17 H17 119.5 . .
C14 C18 C8 107.6(4) . .
C14 C18 H18 126.2 . .
C8 C18 H18 126.2 . .
C20 C19 H19A 109.5 . .
C20 C19 H19B 109.5 . .
H19A C19 H19B 109.5 . .
C20 C19 H19C 109.5 . .
H19A C19 H19C 109.5 . .
H19B C19 H19C 109.5 . .
C21 C20 C16 117.4(4) . .
C21 C20 C19 121.1(5) . .
C16 C20 C19 121.5(4) . .
C20 C21 C13 121.5(5) . .
C20 C21 H21 119.2 . .
C13 C21 H21 119.2 . .
C30 C22 C26 118.7(5) . .
C30 C22 C3 120.6(5) . .
C26 C22 C3 120.7(5) . .
N3 C23 C5 126.1(4) . .
N3 C23 C12 107.8(4) . .
C5 C23 C12 126.1(4) . .
C28 C24 C15 117.8(5) . .
C28 C24 C31 121.5(5) . .
C15 C24 C31 120.6(5) . .
C2 C25 C29 118.6(5) . .
C2 C25 C32 121.1(5) . .
C29 C25 C32 120.3(6) . .
C22 C26 C15 121.7(5) . .
C22 C26 H26 119.2 . .
C15 C26 H26 119.2 . .
C2 C27 C4 121.2(5) . .
C2 C27 H27 119.4 . .
C4 C27 H27 119.4 . .
C30 C28 C24 121.9(6) . .
C30 C28 H28 119.0 . .
C24 C28 H28 119.0 . .
C25 C29 C1 120.6(5) . .
C25 C29 H29 119.7 . .
C1 C29 H29 119.7 . .
C28 C30 C22 120.6(5) . .
C28 C30 H30 119.7 . .
C22 C30 H30 119.7 . .
C24 C31 H31A 109.5 . .
C24 C31 H31B 109.5 . .
H31A C31 H31B 109.5 . .
C24 C31 H31C 109.5 . .
H31A C31 H31C 109.5 . .
H31B C31 H31C 109.5 . .
C4 C1 C29 120.7(5) . .
C4 C1 H1 119.7 . .
C29 C1 H1 119.7 . .
C25 C2 C27 121.1(5) . .
C25 C2 H2 119.5 . .
C27 C2 H2 119.5 . .
C22 C3 H3A 109.5 . .
C22 C3 H3B 109.5 . .
H3A C3 H3B 109.5 . .
C22 C3 H3C 109.5 . .
H3A C3 H3C 109.5 . .
H3B C3 H3C 109.5 . .
C25 C32 H32A 109.5 . .
C25 C32 H32B 109.5 . .
H32A C32 H32B 109.5 . .
C25 C32 H32C 109.5 . .
H32A C32 H32C 109.5 . .
H32B C32 H32C 109.5 . .

loop_
_geom_bond_atom_site_label_1
_geom_bond_atom_site_label_2
_geom_bond_distance
_geom_bond_site_symmetry_2
Sn1 O1 2.055(3) .
Sn1 O1 2.055(3) 10_656
Sn1 N3 2.094(4) .
Sn1 N3 2.094(4) 10_656
Sn1 N2 2.110(4) .
Sn1 N2 2.110(4) 10_656
O1 C15 1.348(6) .
N2 C8 1.369(6) .
N2 C6 1.381(6) .
N3 C7 1.374(6) .
N3 C23 1.382(6) .
C4 C1 1.381(7) .
C4 C27 1.386(7) .
C4 C11 1.500(6) .
C5 C8 1.409(6) .
C5 C23 1.412(6) .
C5 C9 1.495(6) .
C6 C11 1.413(6) .
C6 C14 1.445(6) .
C7 C11 1.411(6) 10_656
C7 C10 1.442(6) .
C8 C18 1.441(6) .
C9 C13 1.383(6) .
C9 C17 1.390(6) .
C10 C12 1.349(7) .
C10 H10 0.9500 .
C11 C7 1.411(6) 10_656
C12 C23 1.440(6) .
C12 H12 0.9500 .
C13 C21 1.382(6) .
C13 H13 0.9500 .
C14 C18 1.352(7) .
C14 H14 0.9500 .
C15 C26 1.399(7) .
C15 C24 1.411(7) .
C16 C17 1.377(6) .
C16 C20 1.388(7) .
C16 H16 0.9500 .
C17 H17 0.9500 .
C18 H18 0.9500 .
C19 C20 1.499(6) .
C19 H19A 0.9800 .
C19 H19B 0.9800 .
C19 H19C 0.9800 .
C20 C21 1.378(7) .
C21 H21 0.9500 .
C22 C30 1.384(8) .
C22 C26 1.385(7) .
C22 C3 1.515(7) .
C24 C28 1.401(8) .
C24 C31 1.505(7) .
C25 C2 1.362(8) .
C25 C29 1.389(8) .
C25 C32 1.524(7) .
C26 H26 0.9500 .
C27 C2 1.382(7) .
C27 H27 0.9500 .
C28 C30 1.372(8) .
C28 H28 0.9500 .
C29 C1 1.392(7) .
C29 H29 0.9500 .
C30 H30 0.9500 .
C31 H31A 0.9800 .
C31 H31B 0.9800 .
C31 H31C 0.9800 .
C1 H1 0.9500 .
C2 H2 0.9500 .
C3 H3A 0.9800 .
C3 H3B 0.9800 .
C3 H3C 0.9800 .
C32 H32A 0.9800 .
C32 H32B 0.9800 .
C32 H32C 0.9800 .

loop_
_platon_squeeze_void_nr
_platon_squeeze_void_average_x
_platon_squeeze_void_average_y
_platon_squeeze_void_average_z
_platon_squeeze_void_volume
_platon_squeeze_void_count_electrons
_platon_squeeze_void_content
1 0.000 0.000 -0.008 767 302 ' '
2 0.333 0.667 0.033 771 303 ' '
3 0.667 0.333 0.700 772 303 ' '
